data_2001661
loop_
_publ_author_name
'Watanabe, I.'
'Kawahara, A.'

_publ_section_title
;
 Structure of a synthetic double-layer silicate, Rb~2~Cu~2~Si~8~O~19~
;
_journal_issue 5
_journal_name_full 'Acta Crystallographica Section C'
_journal_page_first 854
_journal_page_last 856
_journal_paper_doi 10.1107/S0108270192011892
_journal_volume 49
_journal_year 1993
_chemical_formula_sum 'Cu2 O19 Rb2 Si8'
_chemical_formula_weight 826.7
_space_group_crystal_system monoclinic
_space_group_IT_number 11
_space_group_name_Hall '-P 2yb'
_space_group_name_H-M_alt 'P 1 21/m 1'
_cell_angle_alpha 90
_cell_angle_beta 95.280(10)
_cell_angle_gamma 90
_cell_formula_units_Z 2
_cell_length_a 11.450(2)
_cell_length_b 8.409(2)
_cell_length_c 9.8470(10)
_cell_volume 944.1(3)
_diffrn_radiation_type Mo
_diffrn_radiation_wavelength 0.71069
_exptl_absorpt_coefficient_mu 8.35
_exptl_crystal_density_diffrn 2.91
_exptl_crystal_F_000 792
_cod_data_source_file oh1000.cif
_cod_data_source_block oh1000_structure_1_of_1
_cod_database_code 2001661

loop_
_space_group_symop_id
_space_group_symop_operation_xyz
1 x,y,z
2 -x,y+1/2,-z
3 -x,-y,-z
4 x,-y+1/2,z

loop_
_atom_site_label
_atom_site_fract_x
_atom_site_fract_y
_atom_site_fract_z
Cu .51850(10) .4929(2) .84990(10)
Rb(1) .4422(2) .7500 .4740(2)
Rb(2) .02360(10) .2500 .89670(10)
Si(1) .2839(2) .0689(3) .6587(2)
Si(2) .7414(2) .4347(3) .0741(2)
Si(3) .8890(2) .0663(3) .5652(2)
Si(4) .2236(2) .0626(4) .1937(2)
O(1) .7657(10) .2500 .1110(10)
O(2) .5821(5) .9729(9) .3130(6)
O(3) .6065(5) .0278(9) .0300(6)
O(4) .7733(6) .0461(8) .4640(6)
O(5) .0 .0 .5000
O(6) .8787(5) .9779(9) .7086(6)
O(7) .7882(5) .9609(8) .2075(6)
O(8) .3464(6) .5009(11) .2476(6)
O(9) .1760(5) .5179(10) .0457(5)
O(1O) .0927(12) .7500 .3994(14)
O(11) .7438(10) .7500 .3906(9)
O(12) .2142(12) .2500 .1619(13)

loop_
_geom_angle_atom_site_label_1
_geom_angle_atom_site_label_2
_geom_angle_atom_site_label_3
_geom_angle
O(2) Cu O(3) 95.9(2)
O(2) Cu O(8) 92.0(3)
O(3) Cu O(3) 79.1(2)
O(3) Cu O(8) 94.9(3)
O(2) Si(1) O(4) 108.4(4)
O(2) Si(1) O(7) 112.3(3)
O(2) Si(1) O(11) 115.1(5)
O(4) Si(1) O(7) 107.8(3)
O(4) Si(1) O(11) 106.3(4)
O(7) Si(1) O(11) 106.6(4)
O(1) Si(2) O(3) 113.2(5)
O(1) Si(2) O(7) 107.5(4)
O(1) Si(2) O(9) 107.4(5)
O(3) Si(2) O(7) 110.6(4)
O(3) Si(2) O(9) 111.5(3)
O(7) Si(2) O(9) 106.4(4)
O(4) Si(3) O(5) 111.3(3)
O(4) Si(3) O(6) 112.1(4)
O(4) Si(3) O(1O) 109.0(5)
O(5) Si(3) O(6) 108.7(3)
O(5) Si(3) O(10) 109.7(5)
O(6) Si(3) O(1O) 105.9(6)
O(6) Si(4) O(8) 114.0(4)
O(6) Si(4) O(9) 103.9(3)
O(6) Si(4) O(12) 106.4(6)
O(8) Si(4) O(9) 112.1(4)
O(8) Si(4) O(12) 116.5(6)
O(9) Si(4) O(12) 102.6(5)

loop_
_geom_bond_atom_site_label_1
_geom_bond_atom_site_label_2
_geom_bond_distance
Cu O(2) 1.894(6)
Cu O(3) 1.961(6)
Cu O(8) 1.895(7)
Rb(2) O(1O) 3.092(13)
Rb(2) O(12) 3.246(13)
Si(1) O(2) 1.574(6)
Si(1) O(4) 1.637(7)
Si(1) O(7) 1.637(7)
Si(1) O(11) 1.621(4)
Si(2) O(1) 1.613(4)
Si(2) O(3) 1.597(6)
Si(2) O(7) 1.629(6)
Si(2) O(9) 1.628(6)
Si(3) O(4) 1.592(6)
Si(3) O(5) 1.577(3)
Si(3) O(6) 1.610(7)
Si(3) O(1O) 1.593(4)
Si(4) O(6) 1.619(7)
Si(4) O(8) 1.551(7)
Si(4) O(9) 1.653(6)
Si(4) O(12) 1.608(4)
